data_7159814
loop_
_publ_author_name
'Chen, Siyi'
'Liang, Peiyao'
'Cai, Yilin'
'Zhou, Liejin'
'Wang, Shoulei'

_publ_section_title
;
 Substrate-directed divergent annulations of sulfur ylides: synthesis of
 functionalized bispirocyclopentane and bispirocyclopropane derivatives.
;
_journal_issue 11
_journal_name_full 'Organic &amp; biomolecular chemistry'
_journal_page_first 2197
_journal_page_last 2202
_journal_paper_doi 10.1039/d4ob00146j
_journal_volume 22
_journal_year 2024
_chemical_formula_sum 'C24 H21 N3 O4'
_chemical_formula_weight 415.44
_space_group_crystal_system triclinic
_space_group_IT_number 2
_space_group_name_Hall '-P 1'
_space_group_name_H-M_alt 'P -1'
_atom_sites_solution_hydrogens geom
_audit_creation_method SHELXL-2018/3
_audit_update_record
;
2023-11-01 deposited with the CCDC.	2024-02-20 downloaded from the CCDC.
;
_cell_angle_alpha 83.507(3)
_cell_angle_beta 89.522(3)
_cell_angle_gamma 80.379(2)
_cell_formula_units_Z 2
_cell_length_a 8.8691(3)
_cell_length_b 9.8181(3)
_cell_length_c 12.3544(5)
_cell_measurement_temperature 295(2)
_cell_volume 1053.80(6)
_computing_structure_refinement 'SHELXL-2018/3 (Sheldrick, 2018)'
_computing_structure_solution 'SHELXT 2018/2 (Sheldrick, 2018)'
_diffrn_ambient_temperature 295(2)
_diffrn_measured_fraction_theta_full 0.997
_diffrn_measured_fraction_theta_max 0.994
_diffrn_radiation_type CuK\a
_diffrn_radiation_wavelength 1.54178
_diffrn_reflns_av_R_equivalents 0.0555
_diffrn_reflns_av_unetI/netI 0.0520
_diffrn_reflns_Laue_measured_fraction_full 0.997
_diffrn_reflns_Laue_measured_fraction_max 0.994
_diffrn_reflns_limit_h_max 10
_diffrn_reflns_limit_h_min -10
_diffrn_reflns_limit_k_max 10
_diffrn_reflns_limit_k_min -11
_diffrn_reflns_limit_l_max 14
_diffrn_reflns_limit_l_min -14
_diffrn_reflns_number 13215
_diffrn_reflns_point_group_measured_fraction_full 0.997
_diffrn_reflns_point_group_measured_fraction_max 0.994
_diffrn_reflns_theta_full 67.679
_diffrn_reflns_theta_max 68.479
_diffrn_reflns_theta_min 3.601
_exptl_absorpt_coefficient_mu 0.741
_exptl_crystal_density_diffrn 1.309
_exptl_crystal_F_000 436
_exptl_crystal_size_max 0.190
_exptl_crystal_size_mid 0.150
_exptl_crystal_size_min 0.120
_refine_diff_density_max 0.180
_refine_diff_density_min -0.207
_refine_diff_density_rms 0.048
_refine_ls_extinction_method none
_refine_ls_goodness_of_fit_ref 1.058
_refine_ls_hydrogen_treatment constr
_refine_ls_matrix_type full
_refine_ls_number_parameters 283
_refine_ls_number_reflns 3854
_refine_ls_number_restraints 0
_refine_ls_restrained_S_all 1.058
_refine_ls_R_factor_all 0.0778
_refine_ls_R_factor_gt 0.0543
_refine_ls_shift/su_max 0.000
_refine_ls_shift/su_mean 0.000
_refine_ls_structure_factor_coef Fsqd
_refine_ls_weighting_details 'w=1/[\s^2^(Fo^2^)+(0.0600P)^2^+0.1844P] where P=(Fo^2^+2Fc^2^)/3'
_refine_ls_weighting_scheme calc
_refine_ls_wR_factor_gt 0.1270
_refine_ls_wR_factor_ref 0.1451
_reflns_Friedel_coverage 0.000
_reflns_number_gt 2754
_reflns_number_total 3854
_reflns_threshold_expression 'I > 2\s(I)'
_cod_data_source_file d4ob00146j2.cif
_cod_data_source_block 2023032002_0m
_cod_depositor_comments 'Adding full bibliography for 7159814--7159815.cif.'
_cod_database_code 7159814
_shelx_shelxl_version_number 2018/3
_shelx_space_group_comment
;
The symmetry employed for this shelxl refinement is uniquely defined
by the following loop, which should always be used as a source of
symmetry information in preference to the above space-group names.
They are only intended as comments.
;
_shelx_estimated_absorpt_t_min 0.872
_shelx_estimated_absorpt_t_max 0.916

loop_
_space_group_symop_operation_xyz
'x, y, z'
'-x, -y, -z'

loop_
_atom_site_label
_atom_site_type_symbol
_atom_site_fract_x
_atom_site_fract_y
_atom_site_fract_z
_atom_site_U_iso_or_equiv
_atom_site_adp_type
_atom_site_occupancy
_atom_site_site_symmetry_order
_atom_site_calc_flag
_atom_site_refinement_flags_posn
_atom_site_refinement_flags_adp
_atom_site_refinement_flags_occupancy
_atom_site_disorder_assembly
_atom_site_disorder_group
O1 O 0.55519(18) 0.36672(17) 0.85715(14) 0.0600(5) Uani 1 1 d . . . . .
O2 O -0.05309(18) 0.52209(18) 0.81250(14) 0.0606(5) Uani 1 1 d . . . . .
O3 O 0.1703(2) 0.70987(18) 0.61353(14) 0.0727(5) Uani 1 1 d . . . . .
O4 O 0.2696(3) 0.83078(18) 0.72662(16) 0.0850(7) Uani 1 1 d . . . . .
N3 N 0.0206(2) 0.39323(19) 0.67149(14) 0.0490(5) Uani 1 1 d . . . . .
N2 N 0.4487(2) 0.16615(19) 0.86635(15) 0.0508(5) Uani 1 1 d . . . . .
N1 N 0.3053(2) 0.1280(2) 0.89347(16) 0.0550(5) Uani 1 1 d . . . . .
C7 C 0.4462(2) 0.3063(2) 0.86583(17) 0.0472(5) Uani 1 1 d . . . . .
C24 C 0.2781(2) 0.3962(2) 0.66663(17) 0.0441(5) Uani 1 1 d . . . . .
C13 C 0.2495(2) 0.6017(2) 0.78841(17) 0.0448(5) Uani 1 1 d . . . . .
C14 C 0.2192(2) 0.4600(2) 0.76797(16) 0.0415(5) Uani 1 1 d . . . . .
C17 C 0.0448(2) 0.4651(2) 0.75550(17) 0.0463(5) Uani 1 1 d . . . . .
C15 C 0.2256(3) 0.7169(2) 0.70019(19) 0.0502(5) Uani 1 1 d . . . . .
C19 C 0.1571(3) 0.3544(2) 0.61571(17) 0.0465(5) Uani 1 1 d . . . . .
C8 C 0.2789(2) 0.3695(2) 0.88016(17) 0.0437(5) Uani 1 1 d . . . . .
C9 C 0.2104(3) 0.2393(2) 0.90539(17) 0.0493(5) Uani 1 1 d . . . . .
C12 C 0.2708(3) 0.6102(2) 0.89329(19) 0.0530(6) Uani 1 1 d . . . . .
H12 H 0.286926 0.691165 0.920556 0.064 Uiso 1 1 calc R U . . .
C11 C 0.2662(3) 0.4772(2) 0.96294(18) 0.0534(6) Uani 1 1 d . . . . .
H11A H 0.171003 0.480793 1.002602 0.064 Uiso 1 1 calc R U . . .
H11B H 0.351043 0.455860 1.014473 0.064 Uiso 1 1 calc R U . . .
C23 C 0.4212(3) 0.3770(3) 0.62110(19) 0.0593(6) Uani 1 1 d . . . . .
H23 H 0.502390 0.407587 0.652698 0.071 Uiso 1 1 calc R U . . .
C6 C 0.5709(3) 0.0606(2) 0.84312(19) 0.0556(6) Uani 1 1 d . . . . .
C20 C 0.1760(3) 0.2891(3) 0.5221(2) 0.0638(7) Uani 1 1 d . . . . .
H20 H 0.094545 0.260703 0.489028 0.077 Uiso 1 1 calc R U . . .
C10 C 0.0533(3) 0.2283(3) 0.9444(2) 0.0678(7) Uani 1 1 d . . . . .
H10A H -0.019414 0.267056 0.887483 0.102 Uiso 1 1 calc R U . . .
H10B H 0.032184 0.278341 1.006741 0.102 Uiso 1 1 calc R U . . .
H10C H 0.045898 0.132238 0.964329 0.102 Uiso 1 1 calc R U . . .
C5 C 0.5464(3) -0.0742(3) 0.8444(2) 0.0649(7) Uani 1 1 d . . . . .
H5 H 0.451693 -0.097159 0.864396 0.078 Uiso 1 1 calc R U . . .
C18 C -0.1302(3) 0.3745(3) 0.6373(2) 0.0683(7) Uani 1 1 d . . . . .
H18A H -0.205578 0.414445 0.686041 0.102 Uiso 1 1 calc R U . . .
H18B H -0.133238 0.276995 0.638705 0.102 Uiso 1 1 calc R U . . .
H18C H -0.151542 0.419539 0.564725 0.102 Uiso 1 1 calc R U . . .
C4 C 0.6634(4) -0.1759(3) 0.8159(2) 0.0788(9) Uani 1 1 d . . . . .
H4 H 0.646453 -0.266904 0.815986 0.095 Uiso 1 1 calc R U . . .
C21 C 0.3224(4) 0.2677(3) 0.4796(2) 0.0764(8) Uani 1 1 d . . . . .
H21 H 0.339481 0.222656 0.417236 0.092 Uiso 1 1 calc R U . . .
C22 C 0.4420(4) 0.3110(3) 0.5269(2) 0.0741(8) Uani 1 1 d . . . . .
H22 H 0.538355 0.296162 0.495885 0.089 Uiso 1 1 calc R U . . .
C1 C 0.7139(3) 0.0928(3) 0.8183(3) 0.0853(9) Uani 1 1 d . . . . .
H1 H 0.732929 0.182717 0.820470 0.102 Uiso 1 1 calc R U . . .
C16 C 0.2488(4) 0.9515(3) 0.6461(3) 0.0939(11) Uani 1 1 d . . . . .
H16A H 0.309510 0.931132 0.583408 0.141 Uiso 1 1 calc R U . . .
H16B H 0.280122 1.028217 0.676452 0.141 Uiso 1 1 calc R U . . .
H16C H 0.142899 0.975148 0.624937 0.141 Uiso 1 1 calc R U . . .
C3 C 0.8028(4) -0.1434(4) 0.7877(3) 0.0926(10) Uani 1 1 d . . . . .
H3 H 0.880275 -0.211320 0.766893 0.111 Uiso 1 1 calc R U . . .
C2 C 0.8280(4) -0.0104(4) 0.7901(3) 0.1060(12) Uani 1 1 d . . . . .
H2 H 0.924038 0.011096 0.772398 0.127 Uiso 1 1 calc R U . . .

loop_
_atom_site_aniso_label
_atom_site_aniso_U_11
_atom_site_aniso_U_22
_atom_site_aniso_U_33
_atom_site_aniso_U_23
_atom_site_aniso_U_13
_atom_site_aniso_U_12
O1 0.0454(9) 0.0615(10) 0.0774(12) -0.0137(8) -0.0023(8) -0.0175(8)
O2 0.0465(9) 0.0704(11) 0.0642(10) -0.0126(9) 0.0121(8) -0.0049(8)
O3 0.0985(15) 0.0641(12) 0.0570(11) -0.0026(9) -0.0185(10) -0.0199(10)
O4 0.1319(18) 0.0521(11) 0.0761(13) 0.0049(9) -0.0339(12) -0.0369(11)
N3 0.0458(10) 0.0586(11) 0.0457(10) -0.0057(8) -0.0038(8) -0.0178(9)
N2 0.0501(11) 0.0459(11) 0.0574(11) -0.0071(9) 0.0023(9) -0.0100(8)
N1 0.0586(12) 0.0554(12) 0.0540(11) -0.0041(9) 0.0028(9) -0.0200(10)
C7 0.0474(12) 0.0538(13) 0.0423(11) -0.0071(10) -0.0043(9) -0.0126(10)
C24 0.0486(12) 0.0445(12) 0.0397(11) -0.0051(9) 0.0029(9) -0.0093(9)
C13 0.0444(12) 0.0457(12) 0.0469(12) -0.0098(9) 0.0030(9) -0.0118(9)
C14 0.0395(11) 0.0470(12) 0.0400(11) -0.0091(9) 0.0044(8) -0.0100(9)
C17 0.0436(12) 0.0523(13) 0.0438(12) -0.0031(10) 0.0033(9) -0.0120(10)
C15 0.0491(13) 0.0513(13) 0.0517(13) -0.0088(10) 0.0012(10) -0.0107(10)
C19 0.0571(13) 0.0455(12) 0.0385(11) -0.0050(9) -0.0006(9) -0.0129(10)
C8 0.0441(11) 0.0493(12) 0.0395(11) -0.0078(9) 0.0011(9) -0.0115(9)
C9 0.0532(13) 0.0582(14) 0.0390(11) -0.0056(10) 0.0035(9) -0.0164(11)
C12 0.0577(14) 0.0539(14) 0.0514(13) -0.0171(11) 0.0011(10) -0.0134(11)
C11 0.0619(14) 0.0604(15) 0.0409(12) -0.0127(10) 0.0032(10) -0.0147(11)
C23 0.0544(14) 0.0721(17) 0.0511(13) -0.0088(12) 0.0117(11) -0.0094(12)
C6 0.0614(15) 0.0515(14) 0.0515(13) -0.0067(11) -0.0043(11) -0.0016(11)
C20 0.089(2) 0.0589(16) 0.0472(14) -0.0129(11) -0.0080(13) -0.0183(14)
C10 0.0560(15) 0.0760(18) 0.0719(17) 0.0067(14) 0.0090(13) -0.0230(13)
C5 0.0809(18) 0.0556(15) 0.0574(15) -0.0094(12) -0.0102(13) -0.0067(13)
C18 0.0584(15) 0.0794(18) 0.0710(17) 0.0005(14) -0.0143(13) -0.0283(14)
C4 0.110(3) 0.0557(17) 0.0652(17) -0.0110(13) -0.0182(17) 0.0043(16)
C21 0.110(2) 0.0744(19) 0.0454(14) -0.0210(13) 0.0110(15) -0.0075(17)
C22 0.0784(19) 0.087(2) 0.0542(15) -0.0136(14) 0.0232(14) -0.0027(16)
C1 0.0654(18) 0.0665(19) 0.121(3) -0.0124(18) 0.0188(17) -0.0033(15)
C16 0.137(3) 0.0570(18) 0.088(2) 0.0110(16) -0.019(2) -0.0311(18)
C3 0.095(3) 0.078(2) 0.094(2) -0.0168(18) 0.0006(19) 0.0229(19)
C2 0.073(2) 0.086(3) 0.153(4) -0.019(2) 0.026(2) 0.0081(18)

loop_
_atom_type_symbol
_atom_type_description
_atom_type_scat_dispersion_real
_atom_type_scat_dispersion_imag
_atom_type_scat_source
C C 0.0181 0.0091 'International Tables Vol C Tables 4.2.6.8 and 6.1.1.4'
H H 0.0000 0.0000 'International Tables Vol C Tables 4.2.6.8 and 6.1.1.4'
N N 0.0311 0.0180 'International Tables Vol C Tables 4.2.6.8 and 6.1.1.4'
O O 0.0492 0.0322 'International Tables Vol C Tables 4.2.6.8 and 6.1.1.4'

loop_
_geom_angle_atom_site_label_1
_geom_angle_atom_site_label_2
_geom_angle_atom_site_label_3
_geom_angle
_geom_angle_site_symmetry_1
_geom_angle_site_symmetry_3
_geom_angle_publ_flag
C15 O4 C16 117.6(2) . . ?
C17 N3 C19 111.04(17) . . ?
C17 N3 C18 123.5(2) . . ?
C19 N3 C18 125.1(2) . . ?
C7 N2 N1 112.09(18) . . ?
C7 N2 C6 129.47(19) . . ?
N1 N2 C6 118.43(19) . . ?
C9 N1 N2 108.03(19) . . ?
O1 C7 N2 126.9(2) . . ?
O1 C7 C8 127.4(2) . . ?
N2 C7 C8 105.76(17) . . ?
C23 C24 C19 119.6(2) . . ?
C23 C24 C14 131.7(2) . . ?
C19 C24 C14 108.64(18) . . ?
C12 C13 C15 127.1(2) . . ?
C12 C13 C14 112.1(2) . . ?
C15 C13 C14 119.79(18) . . ?
C13 C14 C24 120.85(17) . . ?
C13 C14 C17 109.20(17) . . ?
C24 C14 C17 101.34(16) . . ?
C13 C14 C8 101.05(16) . . ?
C24 C14 C8 114.55(17) . . ?
C17 C14 C8 109.77(16) . . ?
O2 C17 N3 126.1(2) . . ?
O2 C17 C14 125.6(2) . . ?
N3 C17 C14 108.24(18) . . ?
O3 C15 O4 122.9(2) . . ?
O3 C15 C13 123.9(2) . . ?
O4 C15 C13 113.11(19) . . ?
C20 C19 C24 122.2(2) . . ?
C20 C19 N3 127.8(2) . . ?
C24 C19 N3 109.90(18) . . ?
C9 C8 C7 100.25(17) . . ?
C9 C8 C11 120.07(18) . . ?
C7 C8 C11 110.15(17) . . ?
C9 C8 C14 114.11(17) . . ?
C7 C8 C14 107.94(16) . . ?
C11 C8 C14 103.92(17) . . ?
N1 C9 C10 119.4(2) . . ?
N1 C9 C8 113.0(2) . . ?
C10 C9 C8 127.5(2) . . ?
C13 C12 C11 113.1(2) . . ?
C13 C12 H12 123.4 . . ?
C11 C12 H12 123.4 . . ?
C12 C11 C8 103.31(18) . . ?
C12 C11 H11A 111.1 . . ?
C8 C11 H11A 111.1 . . ?
C12 C11 H11B 111.1 . . ?
C8 C11 H11B 111.1 . . ?
H11A C11 H11B 109.1 . . ?
C24 C23 C22 118.7(2) . . ?
C24 C23 H23 120.6 . . ?
C22 C23 H23 120.6 . . ?
C5 C6 C1 119.8(3) . . ?
C5 C6 N2 119.8(2) . . ?
C1 C6 N2 120.4(2) . . ?
C19 C20 C21 116.9(2) . . ?
C19 C20 H20 121.6 . . ?
C21 C20 H20 121.6 . . ?
C9 C10 H10A 109.5 . . ?
C9 C10 H10B 109.5 . . ?
H10A C10 H10B 109.5 . . ?
C9 C10 H10C 109.5 . . ?
H10A C10 H10C 109.5 . . ?
H10B C10 H10C 109.5 . . ?
C6 C5 C4 119.8(3) . . ?
C6 C5 H5 120.1 . . ?
C4 C5 H5 120.1 . . ?
N3 C18 H18A 109.5 . . ?
N3 C18 H18B 109.5 . . ?
H18A C18 H18B 109.5 . . ?
N3 C18 H18C 109.5 . . ?
H18A C18 H18C 109.5 . . ?
H18B C18 H18C 109.5 . . ?
C3 C4 C5 120.4(3) . . ?
C3 C4 H4 119.8 . . ?
C5 C4 H4 119.8 . . ?
C22 C21 C20 121.8(2) . . ?
C22 C21 H21 119.1 . . ?
C20 C21 H21 119.1 . . ?
C21 C22 C23 120.7(3) . . ?
C21 C22 H22 119.6 . . ?
C23 C22 H22 119.6 . . ?
C2 C1 C6 119.1(3) . . ?
C2 C1 H1 120.5 . . ?
C6 C1 H1 120.5 . . ?
O4 C16 H16A 109.5 . . ?
O4 C16 H16B 109.5 . . ?
H16A C16 H16B 109.5 . . ?
O4 C16 H16C 109.5 . . ?
H16A C16 H16C 109.5 . . ?
H16B C16 H16C 109.5 . . ?
C4 C3 C2 119.5(3) . . ?
C4 C3 H3 120.3 . . ?
C2 C3 H3 120.3 . . ?
C3 C2 C1 121.3(3) . . ?
C3 C2 H2 119.3 . . ?
C1 C2 H2 119.3 . . ?

loop_
_geom_bond_atom_site_label_1
_geom_bond_atom_site_label_2
_geom_bond_distance
_geom_bond_site_symmetry_2
_geom_bond_publ_flag
O1 C7 1.214(3) . ?
O2 C17 1.216(3) . ?
O3 C15 1.195(3) . ?
O4 C15 1.319(3) . ?
O4 C16 1.446(3) . ?
N3 C17 1.357(3) . ?
N3 C19 1.406(3) . ?
N3 C18 1.453(3) . ?
N2 C7 1.372(3) . ?
N2 N1 1.412(3) . ?
N2 C6 1.421(3) . ?
N1 C9 1.285(3) . ?
C7 C8 1.527(3) . ?
C24 C23 1.377(3) . ?
C24 C19 1.390(3) . ?
C24 C14 1.513(3) . ?
C13 C12 1.325(3) . ?
C13 C15 1.469(3) . ?
C13 C14 1.509(3) . ?
C14 C17 1.548(3) . ?
C14 C8 1.602(3) . ?
C19 C20 1.381(3) . ?
C8 C9 1.505(3) . ?
C8 C11 1.543(3) . ?
C9 C10 1.488(3) . ?
C12 C11 1.487(3) . ?
C12 H12 0.9300 . ?
C11 H11A 0.9700 . ?
C11 H11B 0.9700 . ?
C23 C22 1.391(4) . ?
C23 H23 0.9300 . ?
C6 C5 1.375(3) . ?
C6 C1 1.381(4) . ?
C20 C21 1.388(4) . ?
C20 H20 0.9300 . ?
C10 H10A 0.9600 . ?
C10 H10B 0.9600 . ?
C10 H10C 0.9600 . ?
C5 C4 1.388(4) . ?
C5 H5 0.9300 . ?
C18 H18A 0.9600 . ?
C18 H18B 0.9600 . ?
C18 H18C 0.9600 . ?
C4 C3 1.360(5) . ?
C4 H4 0.9300 . ?
C21 C22 1.365(4) . ?
C21 H21 0.9300 . ?
C22 H22 0.9300 . ?
C1 C2 1.379(4) . ?
C1 H1 0.9300 . ?
C16 H16A 0.9600 . ?
C16 H16B 0.9600 . ?
C16 H16C 0.9600 . ?
C3 C2 1.365(5) . ?
C3 H3 0.9300 . ?
C2 H2 0.9300 . ?

loop_
_geom_torsion_atom_site_label_1
_geom_torsion_atom_site_label_2
_geom_torsion_atom_site_label_3
_geom_torsion_atom_site_label_4
_geom_torsion
_geom_torsion_site_symmetry_1
_geom_torsion_site_symmetry_2
_geom_torsion_site_symmetry_3
_geom_torsion_site_symmetry_4
_geom_torsion_publ_flag
C7 N2 N1 C9 2.8(3) . . . . ?
C6 N2 N1 C9 -176.59(19) . . . . ?
N1 N2 C7 O1 171.5(2) . . . . ?
C6 N2 C7 O1 -9.2(4) . . . . ?
N1 N2 C7 C8 -7.7(2) . . . . ?
C6 N2 C7 C8 171.7(2) . . . . ?
C12 C13 C14 C24 -144.7(2) . . . . ?
C15 C13 C14 C24 46.1(3) . . . . ?
C12 C13 C14 C17 98.5(2) . . . . ?
C15 C13 C14 C17 -70.6(2) . . . . ?
C12 C13 C14 C8 -17.2(2) . . . . ?
C15 C13 C14 C8 173.71(19) . . . . ?
C23 C24 C14 C13 50.9(3) . . . . ?
C19 C24 C14 C13 -128.2(2) . . . . ?
C23 C24 C14 C17 171.6(2) . . . . ?
C19 C24 C14 C17 -7.5(2) . . . . ?
C23 C24 C14 C8 -70.3(3) . . . . ?
C19 C24 C14 C8 110.6(2) . . . . ?
C19 N3 C17 O2 173.4(2) . . . . ?
C18 N3 C17 O2 0.1(4) . . . . ?
C19 N3 C17 C14 -7.6(2) . . . . ?
C18 N3 C17 C14 179.1(2) . . . . ?
C13 C14 C17 O2 -43.3(3) . . . . ?
C24 C14 C17 O2 -171.9(2) . . . . ?
C8 C14 C17 O2 66.6(3) . . . . ?
C13 C14 C17 N3 137.71(18) . . . . ?
C24 C14 C17 N3 9.1(2) . . . . ?
C8 C14 C17 N3 -112.36(19) . . . . ?
C16 O4 C15 O3 0.1(4) . . . . ?
C16 O4 C15 C13 -179.0(3) . . . . ?
C12 C13 C15 O3 -160.6(3) . . . . ?
C14 C13 C15 O3 6.7(4) . . . . ?
C12 C13 C15 O4 18.4(3) . . . . ?
C14 C13 C15 O4 -174.2(2) . . . . ?
C23 C24 C19 C20 2.4(3) . . . . ?
C14 C24 C19 C20 -178.4(2) . . . . ?
C23 C24 C19 N3 -175.61(19) . . . . ?
C14 C24 C19 N3 3.6(2) . . . . ?
C17 N3 C19 C20 -175.2(2) . . . . ?
C18 N3 C19 C20 -2.0(4) . . . . ?
C17 N3 C19 C24 2.7(3) . . . . ?
C18 N3 C19 C24 175.8(2) . . . . ?
O1 C7 C8 C9 -170.4(2) . . . . ?
N2 C7 C8 C9 8.8(2) . . . . ?
O1 C7 C8 C11 -42.9(3) . . . . ?
N2 C7 C8 C11 136.26(18) . . . . ?
O1 C7 C8 C14 70.0(3) . . . . ?
N2 C7 C8 C14 -110.90(18) . . . . ?
C13 C14 C8 C9 156.87(18) . . . . ?
C24 C14 C8 C9 -71.5(2) . . . . ?
C17 C14 C8 C9 41.6(2) . . . . ?
C13 C14 C8 C7 -92.65(18) . . . . ?
C24 C14 C8 C7 38.9(2) . . . . ?
C17 C14 C8 C7 152.12(17) . . . . ?
C13 C14 C8 C11 24.3(2) . . . . ?
C24 C14 C8 C11 155.88(17) . . . . ?
C17 C14 C8 C11 -90.9(2) . . . . ?
N2 N1 C9 C10 -174.3(2) . . . . ?
N2 N1 C9 C8 3.6(3) . . . . ?
C7 C8 C9 N1 -7.8(2) . . . . ?
C11 C8 C9 N1 -128.4(2) . . . . ?
C14 C8 C9 N1 107.3(2) . . . . ?
C7 C8 C9 C10 170.0(2) . . . . ?
C11 C8 C9 C10 49.4(3) . . . . ?
C14 C8 C9 C10 -74.9(3) . . . . ?
C15 C13 C12 C11 170.7(2) . . . . ?
C14 C13 C12 C11 2.5(3) . . . . ?
C13 C12 C11 C8 14.1(3) . . . . ?
C9 C8 C11 C12 -152.4(2) . . . . ?
C7 C8 C11 C12 92.1(2) . . . . ?
C14 C8 C11 C12 -23.3(2) . . . . ?
C19 C24 C23 C22 -2.5(4) . . . . ?
C14 C24 C23 C22 178.5(2) . . . . ?
C7 N2 C6 C5 -177.5(2) . . . . ?
N1 N2 C6 C5 1.8(3) . . . . ?
C7 N2 C6 C1 1.9(4) . . . . ?
N1 N2 C6 C1 -178.8(2) . . . . ?
C24 C19 C20 C21 -0.7(4) . . . . ?
N3 C19 C20 C21 177.0(2) . . . . ?
C1 C6 C5 C4 -3.0(4) . . . . ?
N2 C6 C5 C4 176.4(2) . . . . ?
C6 C5 C4 C3 0.7(4) . . . . ?
C19 C20 C21 C22 -1.0(4) . . . . ?
C20 C21 C22 C23 0.9(5) . . . . ?
C24 C23 C22 C21 0.9(4) . . . . ?
C5 C6 C1 C2 3.0(5) . . . . ?
N2 C6 C1 C2 -176.4(3) . . . . ?
C5 C4 C3 C2 1.5(5) . . . . ?
C4 C3 C2 C1 -1.5(6) . . . . ?
C6 C1 C2 C3 -0.8(6) . . . . ?
